data_8106142
loop_
_publ_author_name
'Zhu, Hao'
'Guo, Ying-Ying'
'Liu, Shan'
'Li, Yi-Fan'
'Lan, Han-Yang'
'Zhuang, Peng-Yu'
'Zhong, Qi-Di'

_publ_section_title
;
 Crystal structure of diethyl
 3,9-diphenyl-6,12-bis(3-methoxyphenyl)-3,9-diazahexacyclo[6.4.0.02,7.04,11.05,10]dodecane-1,11-dicarboxylate,
 C42H42N2O6
;
_journal_issue 2
_journal_name_full 'Zeitschrift f\"ur Kristallographie - New Crystal Structures'
_journal_page_first 327
_journal_page_last 328
_journal_paper_doi 10.1515/ncrs-2017-0333
_journal_volume 233
_journal_year 2018
_chemical_formula_sum 'C42 H42 N2 O6'
_chemical_formula_weight 670.78
_space_group_IT_number 14
_space_group_name_Hall '-P 2ybc'
_space_group_name_H-M_alt 'P 1 21/c 1'
_symmetry_cell_setting monoclinic
_symmetry_space_group_name_H-M 'P 1 21/c 1'
_atom_sites_solution_hydrogens geom
_atom_sites_solution_primary direct
_atom_sites_solution_secondary difmap
_cell_angle_alpha 90.00
_cell_angle_beta 99.745(5)
_cell_angle_gamma 90.00
_cell_formula_units_Z 2
_cell_length_a 6.9848(14)
_cell_length_b 20.816(4)
_cell_length_c 11.543(2)
_cell_measurement_reflns_used 3594
_cell_measurement_temperature 113(2)
_cell_measurement_theta_max 27.5
_cell_measurement_theta_min 3.3
_cell_volume 1654.1(5)
_computing_cell_refinement 'CrystalClear-SM Expert 2.1 b42'
_computing_data_collection 'CrystalClear-SM Expert 2.1 b42 (Rigaku, 2015)'
_computing_data_reduction 'CrystalClear-SM Expert 2.1 b42'
_computing_molecular_graphics 'CrystalStructure 4.1'
_computing_publication_material 'CrystalStructure 4.1 (Rigaku, 2014)'
_computing_structure_refinement 'SHELXL-97 (Sheldrick, 1997)'
_computing_structure_solution 'SHELXS-97 (Sheldrick, 1990)'
_diffrn_ambient_temperature 113(2)
_diffrn_detector_area_resol_mean 5.814
_diffrn_measured_fraction_theta_full 0.996
_diffrn_measured_fraction_theta_max 0.996
_diffrn_measurement_device_type 'Rigaku XtaLAB P200'
_diffrn_measurement_method '\w and \f scans'
_diffrn_radiation_monochromator multilayer
_diffrn_radiation_source 'rotating anode'
_diffrn_radiation_type MoK\a
_diffrn_radiation_wavelength 0.71073
_diffrn_reflns_av_R_equivalents 0.0352
_diffrn_reflns_av_sigmaI/netI 0.0268
_diffrn_reflns_limit_h_max 9
_diffrn_reflns_limit_h_min -8
_diffrn_reflns_limit_k_max 26
_diffrn_reflns_limit_k_min -23
_diffrn_reflns_limit_l_max 14
_diffrn_reflns_limit_l_min -14
_diffrn_reflns_number 16568
_diffrn_reflns_theta_full 27.50
_diffrn_reflns_theta_max 27.50
_diffrn_reflns_theta_min 3.12
_diffrn_standards_decay_% 0
_diffrn_standards_interval_count 0
_diffrn_standards_interval_time 0
_diffrn_standards_number 0
_exptl_absorpt_coefficient_mu 0.090
_exptl_absorpt_correction_T_max 0.9893
_exptl_absorpt_correction_T_min 0.9822
_exptl_absorpt_correction_type multi-scan
_exptl_absorpt_process_details 'REQAB (Rigaku, 1998)'
_exptl_crystal_colour Colorless
_exptl_crystal_density_diffrn 1.347
_exptl_crystal_density_method 'not measured'
_exptl_crystal_description Prism
_exptl_crystal_F_000 712
_exptl_crystal_size_max 0.20
_exptl_crystal_size_mid 0.18
_exptl_crystal_size_min 0.12
_refine_diff_density_max 0.346
_refine_diff_density_min -0.241
_refine_diff_density_rms 0.044
_refine_ls_extinction_method none
_refine_ls_goodness_of_fit_ref 1.017
_refine_ls_hydrogen_treatment constr
_refine_ls_matrix_type full
_refine_ls_number_parameters 228
_refine_ls_number_reflns 3779
_refine_ls_number_restraints 0
_refine_ls_restrained_S_all 1.017
_refine_ls_R_factor_all 0.0487
_refine_ls_R_factor_gt 0.0377
_refine_ls_shift/su_max 0.000
_refine_ls_shift/su_mean 0.000
_refine_ls_structure_factor_coef Fsqd
_refine_ls_weighting_details 'calc w=1/[\s^2^(Fo^2^)+(0.0518P)^2^+0.6036P] where P=(Fo^2^+2Fc^2^)/3'
_refine_ls_weighting_scheme calc
_refine_ls_wR_factor_gt 0.0951
_refine_ls_wR_factor_ref 0.1019
_reflns_number_gt 3129
_reflns_number_total 3779
_reflns_threshold_expression >2sigma(I)
_cod_data_source_file suppl_ncrs-2017-0333_suppl.cif
_cod_data_source_block shelx
_cod_depositor_comments
;
The following automatic conversions were performed:

data item '_exptl_absorpt_correction_type' value 'MULTI-SCAN' was
changed to 'multi-scan' in accordance with the built-in table derived
from the CIF Core dictionary named 'cif_core.dic' version 2.4.5 last
updated on 2014-11-21.

data item '_refine_ls_hydrogen_treatment' value 'CONSTR' was changed
to 'constr' in accordance with the built-in table derived from the
CIF Core dictionary named 'cif_core.dic' version 2.4.5 last updated
on 2014-11-21.

data item '_symmetry_cell_setting' value 'Monoclinic' was changed to
'monoclinic' in accordance with the built-in table derived from the
CIF Core dictionary named 'cif_core.dic' version 2.4.5 last updated
on 2014-11-21.

Automatic conversion script
Id: cif_fix_values 8738 2021-04-28 16:35:53Z antanas 
;
_cod_original_cell_volume 1654.1(6)
_cod_original_sg_symbol_H-M P2(1)/c
_cod_database_code 8106142

loop_
_symmetry_equiv_pos_as_xyz
'x, y, z'
'-x, y+1/2, -z+1/2'
'-x, -y, -z'
'x, -y-1/2, z-1/2'

loop_
_atom_site_label
_atom_site_type_symbol
_atom_site_fract_x
_atom_site_fract_y
_atom_site_fract_z
_atom_site_U_iso_or_equiv
_atom_site_adp_type
_atom_site_occupancy
_atom_site_symmetry_multiplicity
_atom_site_calc_flag
_atom_site_refinement_flags
_atom_site_disorder_assembly
_atom_site_disorder_group
O1 O -0.27129(13) 0.55565(5) 0.95362(8) 0.0195(2) Uani 1 1 d . . .
O2 O 0.44732(12) 0.39885(4) 0.42556(8) 0.0192(2) Uani 1 1 d . . .
O3 O 0.22737(12) 0.33065(4) 0.47684(8) 0.0185(2) Uani 1 1 d . . .
N1 N -0.08299(13) 0.44852(5) 0.62036(8) 0.0123(2) Uani 1 1 d . . .
C1 C 0.11432(16) 0.44996(6) 0.59723(10) 0.0121(2) Uani 1 1 d . . .
H1 H 0.2030 0.4217 0.6522 0.015 Uiso 1 1 calc R . .
C2 C 0.13796(16) 0.43926(6) 0.46339(10) 0.0118(2) Uani 1 1 d . . .
C3 C 0.21163(16) 0.50990(6) 0.45941(10) 0.0120(2) Uani 1 1 d . . .
H3 H 0.3490 0.5121 0.4456 0.014 Uiso 1 1 calc R . .
C4 C 0.19616(16) 0.51902(6) 0.59185(10) 0.0124(2) Uani 1 1 d . . .
H4 H 0.3271 0.5234 0.6419 0.015 Uiso 1 1 calc R . .
C5 C 0.05948(16) 0.57366(6) 0.61423(10) 0.0121(2) Uani 1 1 d . . .
H5 H 0.1119 0.6143 0.5856 0.015 Uiso 1 1 calc R . .
C6 C 0.05427(17) 0.58228(6) 0.74456(10) 0.0131(2) Uani 1 1 d . . .
C7 C -0.10626(17) 0.56572(6) 0.79516(10) 0.0142(2) Uani 1 1 d . . .
H7 H -0.2196 0.5494 0.7470 0.017 Uiso 1 1 calc R . .
C8 C -0.10255(17) 0.57283(6) 0.91574(11) 0.0155(2) Uani 1 1 d . . .
C9 C 0.06284(18) 0.59590(6) 0.98779(11) 0.0186(3) Uani 1 1 d . . .
H9 H 0.0668 0.6002 1.0701 0.022 Uiso 1 1 calc R . .
C10 C 0.22239(18) 0.61260(7) 0.93666(11) 0.0198(3) Uani 1 1 d . . .
H10 H 0.3358 0.6287 0.9850 0.024 Uiso 1 1 calc R . .
C11 C 0.22006(18) 0.60635(6) 0.81700(11) 0.0169(3) Uani 1 1 d . . .
H11 H 0.3306 0.6184 0.7841 0.020 Uiso 1 1 calc R . .
C12 C -0.2689(2) 0.55604(7) 1.07762(11) 0.0217(3) Uani 1 1 d . . .
H12A H -0.1643 0.5281 1.1162 0.033 Uiso 1 1 calc R . .
H12B H -0.3938 0.5404 1.0942 0.033 Uiso 1 1 calc R . .
H12C H -0.2469 0.5999 1.1076 0.033 Uiso 1 1 calc R . .
C13 C -0.15685(17) 0.39275(6) 0.66632(10) 0.0131(2) Uani 1 1 d . . .
C14 C -0.33332(17) 0.39502(6) 0.70993(10) 0.0152(2) Uani 1 1 d . . .
H14 H -0.4056 0.4339 0.7052 0.018 Uiso 1 1 calc R . .
C15 C -0.40215(18) 0.34088(6) 0.75966(11) 0.0184(3) Uani 1 1 d . . .
H15 H -0.5227 0.3430 0.7872 0.022 Uiso 1 1 calc R . .
C16 C -0.2986(2) 0.28370(7) 0.77002(12) 0.0221(3) Uani 1 1 d . . .
H16 H -0.3461 0.2471 0.8054 0.027 Uiso 1 1 calc R . .
C17 C -0.1241(2) 0.28105(7) 0.72769(12) 0.0233(3) Uani 1 1 d . . .
H17 H -0.0513 0.2423 0.7342 0.028 Uiso 1 1 calc R . .
C18 C -0.05509(18) 0.33461(6) 0.67579(11) 0.0183(3) Uani 1 1 d . . .
H18 H 0.0635 0.3317 0.6462 0.022 Uiso 1 1 calc R . .
C19 C 0.28929(16) 0.38898(6) 0.45105(10) 0.0133(2) Uani 1 1 d . . .
C20 C 0.36169(19) 0.27741(6) 0.47523(12) 0.0217(3) Uani 1 1 d . . .
H20A H 0.4945 0.2903 0.5121 0.026 Uiso 1 1 calc R . .
H20B H 0.3645 0.2637 0.3934 0.026 Uiso 1 1 calc R . .
C21 C 0.2896(2) 0.22368(7) 0.54347(15) 0.0309(3) Uani 1 1 d . . .
H21A H 0.2915 0.2374 0.6248 0.046 Uiso 1 1 calc R . .
H21B H 0.3738 0.1861 0.5425 0.046 Uiso 1 1 calc R . .
H21C H 0.1565 0.2125 0.5075 0.046 Uiso 1 1 calc R . .

loop_
_atom_site_aniso_label
_atom_site_aniso_U_11
_atom_site_aniso_U_22
_atom_site_aniso_U_33
_atom_site_aniso_U_23
_atom_site_aniso_U_13
_atom_site_aniso_U_12
O1 0.0179(4) 0.0271(5) 0.0152(4) 0.0008(4) 0.0078(3) 0.0014(4)
O2 0.0121(4) 0.0209(5) 0.0259(5) 0.0019(4) 0.0068(3) -0.0006(3)
O3 0.0155(4) 0.0129(4) 0.0295(5) 0.0007(4) 0.0109(4) 0.0013(3)
N1 0.0097(5) 0.0140(5) 0.0137(5) 0.0013(4) 0.0035(4) -0.0008(4)
C1 0.0096(5) 0.0153(6) 0.0121(5) -0.0003(4) 0.0034(4) -0.0005(4)
C2 0.0102(5) 0.0142(6) 0.0118(5) 0.0001(4) 0.0036(4) -0.0009(4)
C3 0.0095(5) 0.0138(6) 0.0129(5) -0.0004(4) 0.0027(4) -0.0011(4)
C4 0.0099(5) 0.0149(6) 0.0126(5) 0.0003(4) 0.0028(4) -0.0014(4)
C5 0.0108(5) 0.0130(6) 0.0128(5) -0.0004(4) 0.0026(4) -0.0018(4)
C6 0.0152(6) 0.0115(6) 0.0128(5) -0.0004(4) 0.0028(4) 0.0013(4)
C7 0.0137(5) 0.0138(6) 0.0149(6) -0.0009(4) 0.0019(4) 0.0005(4)
C8 0.0159(6) 0.0151(6) 0.0163(6) 0.0012(4) 0.0052(4) 0.0031(5)
C9 0.0210(6) 0.0218(7) 0.0129(6) -0.0025(5) 0.0026(5) 0.0034(5)
C10 0.0170(6) 0.0230(7) 0.0176(6) -0.0043(5) -0.0017(5) -0.0001(5)
C11 0.0151(6) 0.0175(6) 0.0183(6) -0.0016(5) 0.0035(5) -0.0016(5)
C12 0.0261(7) 0.0253(7) 0.0158(6) 0.0026(5) 0.0094(5) 0.0063(5)
C13 0.0138(5) 0.0148(6) 0.0106(5) -0.0009(4) 0.0023(4) -0.0034(4)
C14 0.0144(6) 0.0164(6) 0.0153(6) -0.0008(4) 0.0040(4) -0.0001(5)
C15 0.0164(6) 0.0235(7) 0.0171(6) -0.0006(5) 0.0075(5) -0.0036(5)
C16 0.0244(7) 0.0180(6) 0.0262(7) 0.0039(5) 0.0109(5) -0.0043(5)
C17 0.0242(7) 0.0159(7) 0.0321(7) 0.0037(5) 0.0113(6) 0.0015(5)
C18 0.0169(6) 0.0178(6) 0.0224(6) 0.0012(5) 0.0095(5) -0.0009(5)
C19 0.0124(5) 0.0156(6) 0.0114(5) -0.0009(4) 0.0009(4) -0.0009(4)
C20 0.0201(6) 0.0164(7) 0.0306(7) -0.0024(5) 0.0100(5) 0.0050(5)
C21 0.0269(7) 0.0148(7) 0.0532(10) 0.0038(6) 0.0129(7) 0.0021(6)

loop_
_atom_type_symbol
_atom_type_description
_atom_type_scat_dispersion_real
_atom_type_scat_dispersion_imag
_atom_type_scat_source
C C 0.0033 0.0016 'International Tables Vol C Tables 4.2.6.8 and 6.1.1.4'
H H 0.0000 0.0000 'International Tables Vol C Tables 4.2.6.8 and 6.1.1.4'
N N 0.0061 0.0033 'International Tables Vol C Tables 4.2.6.8 and 6.1.1.4'
O O 0.0106 0.0060 'International Tables Vol C Tables 4.2.6.8 and 6.1.1.4'

loop_
_geom_angle_atom_site_label_1
_geom_angle_atom_site_label_2
_geom_angle_atom_site_label_3
_geom_angle
_geom_angle_site_symmetry_1
_geom_angle_site_symmetry_3
C8 O1 C12 116.92(10) . .
C19 O3 C20 117.05(9) . .
C13 N1 C1 120.46(10) . .
C13 N1 C3 120.06(9) . 3_566
C1 N1 C3 112.06(9) . 3_566
N1 C1 C4 113.28(9) . .
N1 C1 C2 115.66(9) . .
C4 C1 C2 89.51(8) . .
N1 C1 H1 112.2 . .
C4 C1 H1 112.2 . .
C2 C1 H1 112.2 . .
C19 C2 C5 113.40(10) . 3_566
C19 C2 C3 114.22(9) . .
C5 C2 C3 114.56(9) 3_566 .
C19 C2 C1 112.11(9) . .
C5 C2 C1 111.05(9) 3_566 .
C3 C2 C1 89.17(8) . .
N1 C3 C2 114.01(9) 3_566 .
N1 C3 C4 114.12(9) 3_566 .
C2 C3 C4 90.45(8) . .
N1 C3 H3 112.2 3_566 .
C2 C3 H3 112.2 . .
C4 C3 H3 112.2 . .
C5 C4 C1 115.84(9) . .
C5 C4 C3 113.75(9) . .
C1 C4 C3 90.78(8) . .
C5 C4 H4 111.6 . .
C1 C4 H4 111.6 . .
C3 C4 H4 111.6 . .
C6 C5 C4 111.93(9) . .
C6 C5 C2 115.34(9) . 3_566
C4 C5 C2 107.15(9) . 3_566
C6 C5 H5 107.4 . .
C4 C5 H5 107.4 . .
C2 C5 H5 107.4 3_566 .
C7 C6 C11 118.76(11) . .
C7 C6 C5 122.77(10) . .
C11 C6 C5 118.45(10) . .
C6 C7 C8 120.78(11) . .
C6 C7 H7 119.6 . .
C8 C7 H7 119.6 . .
O1 C8 C9 124.83(11) . .
O1 C8 C7 114.72(11) . .
C9 C8 C7 120.45(11) . .
C8 C9 C10 118.49(11) . .
C8 C9 H9 120.8 . .
C10 C9 H9 120.8 . .
C11 C10 C9 121.66(11) . .
C11 C10 H10 119.2 . .
C9 C10 H10 119.2 . .
C10 C11 C6 119.85(11) . .
C10 C11 H11 120.1 . .
C6 C11 H11 120.1 . .
O1 C12 H12A 109.5 . .
O1 C12 H12B 109.5 . .
H12A C12 H12B 109.5 . .
O1 C12 H12C 109.5 . .
H12A C12 H12C 109.5 . .
H12B C12 H12C 109.5 . .
C18 C13 C14 117.70(11) . .
C18 C13 N1 121.90(10) . .
C14 C13 N1 120.33(11) . .
C15 C14 C13 120.40(12) . .
C15 C14 H14 119.8 . .
C13 C14 H14 119.8 . .
C14 C15 C16 121.37(11) . .
C14 C15 H15 119.3 . .
C16 C15 H15 119.3 . .
C15 C16 C17 118.65(12) . .
C15 C16 H16 120.7 . .
C17 C16 H16 120.7 . .
C16 C17 C18 120.59(12) . .
C16 C17 H17 119.7 . .
C18 C17 H17 119.7 . .
C17 C18 C13 121.27(11) . .
C17 C18 H18 119.4 . .
C13 C18 H18 119.4 . .
O2 C19 O3 123.47(11) . .
O2 C19 C2 126.02(11) . .
O3 C19 C2 110.47(9) . .
O3 C20 C21 106.64(10) . .
O3 C20 H20A 110.4 . .
C21 C20 H20A 110.4 . .
O3 C20 H20B 110.4 . .
C21 C20 H20B 110.4 . .
H20A C20 H20B 108.6 . .
C20 C21 H21A 109.5 . .
C20 C21 H21B 109.5 . .
H21A C21 H21B 109.5 . .
C20 C21 H21C 109.5 . .
H21A C21 H21C 109.5 . .
H21B C21 H21C 109.5 . .

loop_
_geom_bond_atom_site_label_1
_geom_bond_atom_site_label_2
_geom_bond_distance
_geom_bond_site_symmetry_2
O1 C8 1.3721(15) .
O1 C12 1.4286(15) .
O2 C19 1.2072(14) .
O3 C19 1.3392(15) .
O3 C20 1.4541(15) .
N1 C13 1.4099(15) .
N1 C1 1.4478(14) .
N1 C3 1.4575(15) 3_566
C1 C4 1.5521(16) .
C1 C2 1.5969(16) .
C1 H1 1.0000 .
C2 C19 1.5113(16) .
C2 C5 1.5358(16) 3_566
C2 C3 1.5612(16) .
C3 N1 1.4575(15) 3_566
C3 C4 1.5623(16) .
C3 H3 1.0000 .
C4 C5 1.5347(16) .
C4 H4 1.0000 .
C5 C6 1.5216(16) .
C5 C2 1.5358(16) 3_566
C5 H5 1.0000 .
C6 C7 1.3925(16) .
C6 C11 1.4012(17) .
C7 C8 1.3955(17) .
C7 H7 0.9500 .
C8 C9 1.3898(18) .
C9 C10 1.3906(18) .
C9 H9 0.9500 .
C10 C11 1.3847(17) .
C10 H10 0.9500 .
C11 H11 0.9500 .
C12 H12A 0.9800 .
C12 H12B 0.9800 .
C12 H12C 0.9800 .
C13 C18 1.3985(18) .
C13 C14 1.4089(16) .
C14 C15 1.3872(18) .
C14 H14 0.9500 .
C15 C16 1.3875(19) .
C15 H15 0.9500 .
C16 C17 1.3886(18) .
C16 H16 0.9500 .
C17 C18 1.3900(18) .
C17 H17 0.9500 .
C18 H18 0.9500 .
C20 C21 1.5032(19) .
C20 H20A 0.9900 .
C20 H20B 0.9900 .
C21 H21A 0.9800 .
C21 H21B 0.9800 .
C21 H21C 0.9800 .

loop_
_geom_torsion_atom_site_label_1
_geom_torsion_atom_site_label_2
_geom_torsion_atom_site_label_3
_geom_torsion_atom_site_label_4
_geom_torsion
_geom_torsion_site_symmetry_1
_geom_torsion_site_symmetry_2
_geom_torsion_site_symmetry_3
_geom_torsion_site_symmetry_4
C13 N1 C1 C4 -158.75(10) . . . .
C3 N1 C1 C4 51.34(12) 3_566 . . .
C13 N1 C1 C2 99.93(12) . . . .
C3 N1 C1 C2 -49.98(13) 3_566 . . .
N1 C1 C2 C19 -130.54(10) . . . .
C4 C1 C2 C19 113.72(10) . . . .
N1 C1 C2 C5 -2.55(14) . . . 3_566
C4 C1 C2 C5 -118.29(10) . . . 3_566
N1 C1 C2 C3 113.55(10) . . . .
C4 C1 C2 C3 -2.20(8) . . . .
C19 C2 C3 N1 131.41(10) . . . 3_566
C5 C2 C3 N1 -1.77(13) 3_566 . . 3_566
C1 C2 C3 N1 -114.62(9) . . . 3_566
C19 C2 C3 C4 -111.78(10) . . . .
C5 C2 C3 C4 115.03(10) 3_566 . . .
C1 C2 C3 C4 2.18(8) . . . .
N1 C1 C4 C5 1.32(14) . . . .
C2 C1 C4 C5 119.21(10) . . . .
N1 C1 C4 C3 -115.69(10) . . . .
C2 C1 C4 C3 2.20(8) . . . .
N1 C3 C4 C5 -4.37(13) 3_566 . . .
C2 C3 C4 C5 -121.07(10) . . . .
N1 C3 C4 C1 114.46(10) 3_566 . . .
C2 C3 C4 C1 -2.25(8) . . . .
C1 C4 C5 C6 78.69(12) . . . .
C3 C4 C5 C6 -178.04(9) . . . .
C1 C4 C5 C2 -48.70(12) . . . 3_566
C3 C4 C5 C2 54.58(12) . . . 3_566
C4 C5 C6 C7 -108.92(13) . . . .
C2 C5 C6 C7 13.93(16) 3_566 . . .
C4 C5 C6 C11 69.37(14) . . . .
C2 C5 C6 C11 -167.78(11) 3_566 . . .
C11 C6 C7 C8 -0.05(18) . . . .
C5 C6 C7 C8 178.23(11) . . . .
C12 O1 C8 C9 -6.11(18) . . . .
C12 O1 C8 C7 174.05(11) . . . .
C6 C7 C8 O1 179.04(11) . . . .
C6 C7 C8 C9 -0.81(18) . . . .
O1 C8 C9 C10 -178.78(12) . . . .
C7 C8 C9 C10 1.04(19) . . . .
C8 C9 C10 C11 -0.4(2) . . . .
C9 C10 C11 C6 -0.4(2) . . . .
C7 C6 C11 C10 0.65(18) . . . .
C5 C6 C11 C10 -177.70(11) . . . .
C1 N1 C13 C18 -9.13(16) . . . .
C3 N1 C13 C18 138.40(12) 3_566 . . .
C1 N1 C13 C14 167.68(10) . . . .
C3 N1 C13 C14 -44.79(15) 3_566 . . .
C18 C13 C14 C15 -0.36(17) . . . .
N1 C13 C14 C15 -177.30(11) . . . .
C13 C14 C15 C16 1.26(19) . . . .
C14 C15 C16 C17 -1.0(2) . . . .
C15 C16 C17 C18 -0.1(2) . . . .
C16 C17 C18 C13 1.0(2) . . . .
C14 C13 C18 C17 -0.77(18) . . . .
N1 C13 C18 C17 176.12(12) . . . .
C20 O3 C19 O2 1.02(17) . . . .
C20 O3 C19 C2 -176.73(10) . . . .
C5 C2 C19 O2 124.64(12) 3_566 . . .
C3 C2 C19 O2 -9.09(16) . . . .
C1 C2 C19 O2 -108.62(13) . . . .
C5 C2 C19 O3 -57.67(13) 3_566 . . .
C3 C2 C19 O3 168.60(9) . . . .
C1 C2 C19 O3 69.06(12) . . . .
C19 O3 C20 C21 161.74(11) . . . .
